data_2209939
loop_
_publ_author_name
'Brady, Fiona'
'Gallagher, John F.'

_publ_section_title
;
 (2<i>S</i>)-4-Methyl-2-(1-oxo-1<i>H</i>-2,3-dihydroisoindol-2-yl)pentanoic
 acid
;
_journal_coeditor_code LH2126
_journal_issue 8
_journal_name_full 'Acta Crystallographica Section E'
_journal_page_first o3348
_journal_page_last o3350
_journal_paper_doi 10.1107/S160053680602647X
_journal_volume 62
_journal_year 2006
_chemical_formula_iupac 'C14 H17 N O3'
_chemical_formula_moiety 'C14 H17 N O3'
_chemical_formula_sum 'C14 H17 N O3'
_chemical_formula_weight 247.29
_chemical_melting_point 486
_chemical_name_systematic
;
(2S)-4-Methyl-2-(1-oxo-1H-2,3-dihydroisoindol-2-yl)pentanoic acid
;
_space_group_IT_number 19
_symmetry_cell_setting orthorhombic
_symmetry_space_group_name_Hall 'P 2ac 2ab'
_symmetry_space_group_name_H-M 'P 21 21 21'
_atom_sites_solution_hydrogens geom
_atom_sites_solution_primary direct
_atom_sites_solution_secondary difmap
_cell_angle_alpha 90
_cell_angle_beta 90
_cell_angle_gamma 90
_cell_formula_units_Z 4
_cell_length_a 5.8790(5)
_cell_length_b 12.5223(16)
_cell_length_c 18.029(3)
_cell_measurement_reflns_used 25
_cell_measurement_temperature 294.0(10)
_cell_measurement_theta_max 25.0
_cell_measurement_theta_min 15.0
_cell_volume 1327.3(3)
_computing_cell_refinement 'SET4 and CELDIM (Enraf--Nonius, 1992)'
_computing_data_collection 'CAD-4 (Enraf--Nonius, 1992)'
_computing_data_reduction 'DATRD2 in NRCVAX96 (Gabe <i>et al.</i>,  1989)'
_computing_molecular_graphics 'ORTEPIII (Burnett & Johnson, 1996) and PLATON (Spek, 2003)'
_computing_publication_material 'SHELXL97 and WordPerfect macro PREP8 (Ferguson, 1998)'
_computing_structure_refinement 'NRCVAX96 and SHELXL97 (Sheldrick, 1997)'
_computing_structure_solution 'SHELXS97 (Sheldrick, 1997)'
_diffrn_ambient_temperature 294.0(10)
_diffrn_measured_fraction_theta_full 1.00
_diffrn_measured_fraction_theta_max 1.00
_diffrn_measurement_device 'Enraf--Nonius CAD-4'
_diffrn_measurement_method \w--2\q
_diffrn_radiation_monochromator graphite
_diffrn_radiation_source 'X-ray tube'
_diffrn_radiation_type 'Mo K\a'
_diffrn_radiation_wavelength 0.71073
_diffrn_reflns_av_R_equivalents 0.053
_diffrn_reflns_av_sigmaI/netI 0.061
_diffrn_reflns_limit_h_max 6
_diffrn_reflns_limit_h_min -6
_diffrn_reflns_limit_k_max 14
_diffrn_reflns_limit_k_min -14
_diffrn_reflns_limit_l_max 21
_diffrn_reflns_limit_l_min -21
_diffrn_reflns_number 2394
_diffrn_reflns_theta_full 25.0
_diffrn_reflns_theta_max 25.0
_diffrn_reflns_theta_min 2.3
_diffrn_standards_decay_% 1
_diffrn_standards_interval_time 120
_diffrn_standards_number 3
_exptl_absorpt_coefficient_mu 0.087
_exptl_absorpt_correction_T_max 1.00
_exptl_absorpt_correction_T_min 1.00
_exptl_absorpt_correction_type none
_exptl_crystal_colour colourless
_exptl_crystal_density_diffrn 1.237
_exptl_crystal_description block
_exptl_crystal_F_000 528
_exptl_crystal_size_max 0.35
_exptl_crystal_size_mid 0.25
_exptl_crystal_size_min 0.15
_refine_diff_density_max 0.13
_refine_diff_density_min -0.13
_refine_ls_extinction_coef 0.013(2)
_refine_ls_extinction_expression Fc^*^=kFc[1+0.001xFc^2^\l^3^/sin(2\q)]^-1/4^
_refine_ls_extinction_method SHELXL97
_refine_ls_goodness_of_fit_ref 0.996
_refine_ls_hydrogen_treatment constr
_refine_ls_matrix_type full
_refine_ls_number_parameters 185
_refine_ls_number_reflns 1373
_refine_ls_number_restraints 36
_refine_ls_restrained_S_all 1.003
_refine_ls_R_factor_all 0.0810
_refine_ls_R_factor_gt 0.0436
_refine_ls_shift/su_max 0.000
_refine_ls_shift/su_mean 0.000
_refine_ls_structure_factor_coef Fsqd
_refine_ls_weighting_details 'calc w=1/[\s^2^(Fo^2^)+(0.0312P)^2^] where P=(Fo^2^+2Fc^2^)/3'
_refine_ls_weighting_scheme calc
_refine_ls_wR_factor_gt 0.0709
_refine_ls_wR_factor_ref 0.0801
_reflns_number_gt 889
_reflns_number_total 1373
_reflns_threshold_expression I>2\s(I)
_cod_data_source_file lh2126.cif
_cod_data_source_block I
_cod_database_code 2209939
_cod_database_fobs_code 2209939

loop_
_symmetry_equiv_pos_as_xyz
'x, y, z'
'x+1/2, -y+1/2, -z'
'-x, y+1/2, -z+1/2'
'-x+1/2, -y, z+1/2'

loop_
_atom_site_type_symbol
_atom_site_label
_atom_site_fract_x
_atom_site_fract_y
_atom_site_fract_z
_atom_site_U_iso_or_equiv
_atom_site_adp_type
_atom_site_calc_flag
_atom_site_refinement_flags
_atom_site_occupancy
_atom_site_disorder_assembly
_atom_site_disorder_group
O O1A 0.648(3) 0.4641(5) 0.8185(5) 0.059(3) Uani d PDU 0.79(5) A 1
O O2A 0.667(4) 0.4445(9) 0.6954(4) 0.074(3) Uani d PDU 0.79(5) A 1
O O1B 0.582(8) 0.459(3) 0.807(2) 0.059(10) Uani d PDU 0.21(5) A 2
O O2B 0.752(8) 0.458(3) 0.7002(18) 0.066(10) Uani d PDU 0.21(5) A 2
O O3 0.5705(4) 0.14460(18) 0.70543(13) 0.0517(8) Uani d . 1 . .
N N1 0.8834(5) 0.2520(2) 0.70881(13) 0.0380(7) Uani d . 1 . .
C C1 0.7067(7) 0.4140(3) 0.75684(19) 0.0457(10) Uani d D 1 . .
C C2 0.8176(6) 0.3080(2) 0.77582(16) 0.0392(9) Uani d D 1 A .
C C3 0.7532(6) 0.1753(2) 0.67839(18) 0.0371(9) Uani d . 1 . .
C C4 0.8679(6) 0.1403(2) 0.61054(17) 0.0370(9) Uani d . 1 . .
C C5 0.8039(7) 0.0641(3) 0.55912(18) 0.0527(11) Uani d . 1 . .
C C6 0.9450(8) 0.0476(3) 0.4992(2) 0.0605(12) Uani d . 1 . .
C C7 1.1438(8) 0.1045(3) 0.4917(2) 0.0593(11) Uani d . 1 . .
C C8 1.2086(6) 0.1802(3) 0.54341(18) 0.0495(10) Uani d . 1 . .
C C9 1.0656(6) 0.1982(3) 0.60280(17) 0.0387(9) Uani d . 1 . .
C C10 1.0864(6) 0.2761(2) 0.66548(17) 0.0432(9) Uani d . 1 . .
C C11 1.0083(7) 0.3177(3) 0.83211(19) 0.0481(10) Uani d . 1 . .
C C12 1.1179(8) 0.2129(3) 0.8559(2) 0.0552(11) Uani d . 1 A .
C C13 1.2949(8) 0.2351(4) 0.9156(2) 0.0842(15) Uani d . 1 . .
C C14 0.9461(8) 0.1313(3) 0.8821(2) 0.0753(13) Uani d . 1 . .
H H1A 0.5976 0.5234 0.8082 0.071 Uiso calc PR 0.79(5) A 1
H H2A 0.4770 0.4909 0.7871 0.071 Uiso calc PR 0.21(5) A 2
H H2 0.6993 0.2643 0.7993 0.047 Uiso calc R 1 . .
H H5 0.6701 0.0253 0.5648 0.063 Uiso calc R 1 . .
H H6 0.9054 -0.0026 0.4635 0.073 Uiso calc R 1 . .
H H7 1.2367 0.0917 0.4509 0.071 Uiso calc R 1 . .
H H8 1.3442 0.2178 0.5383 0.059 Uiso calc R 1 . .
H H10A 1.2239 0.2640 0.6940 0.052 Uiso calc R 1 . .
H H10B 1.0850 0.3492 0.6477 0.052 Uiso calc R 1 . .
H H11A 0.9490 0.3530 0.8759 0.058 Uiso calc R 1 A .
H H11B 1.1256 0.3634 0.8114 0.058 Uiso calc R 1 . .
H H12 1.1970 0.1830 0.8128 0.066 Uiso calc R 1 . .
H H13A 1.4020 0.2869 0.8977 0.126 Uiso calc R 1 A .
H H13B 1.3735 0.1702 0.9276 0.126 Uiso calc R 1 . .
H H13C 1.2209 0.2622 0.9592 0.126 Uiso calc R 1 . .
H H14A 0.8369 0.1185 0.8436 0.113 Uiso calc R 1 A .
H H14B 0.8697 0.1578 0.9254 0.113 Uiso calc R 1 . .
H H14C 1.0228 0.0658 0.8940 0.113 Uiso calc R 1 . .

loop_
_atom_site_aniso_label
_atom_site_aniso_U_11
_atom_site_aniso_U_22
_atom_site_aniso_U_33
_atom_site_aniso_U_12
_atom_site_aniso_U_13
_atom_site_aniso_U_23
O1A 0.079(6) 0.047(3) 0.051(3) 0.035(3) -0.012(4) -0.008(3)
O2A 0.103(8) 0.075(4) 0.044(3) 0.039(4) -0.002(3) 0.006(3)
O1B 0.045(16) 0.102(17) 0.031(11) 0.004(12) 0.013(12) 0.028(11)
O2B 0.076(16) 0.061(11) 0.062(13) 0.013(11) 0.025(10) 0.027(10)
O3 0.0407(17) 0.0489(15) 0.0655(17) -0.0112(14) 0.0112(15) -0.0048(13)
N1 0.0326(17) 0.0406(15) 0.0408(16) -0.0046(16) 0.0052(15) -0.0090(14)
C1 0.049(3) 0.045(2) 0.043(2) 0.001(2) 0.002(2) -0.003(2)
C2 0.039(2) 0.0374(19) 0.0408(18) 0.000(2) 0.0040(19) -0.0032(17)
C3 0.035(2) 0.0294(18) 0.047(2) -0.0018(19) -0.0004(19) 0.0021(16)
C4 0.040(2) 0.0315(17) 0.0400(18) 0.005(2) 0.002(2) -0.0026(16)
C5 0.059(3) 0.040(2) 0.059(2) -0.001(2) 0.001(2) -0.0060(19)
C6 0.074(3) 0.052(2) 0.055(3) 0.007(3) 0.002(3) -0.020(2)
C7 0.067(3) 0.060(2) 0.051(2) 0.015(3) 0.011(2) -0.010(2)
C8 0.041(2) 0.056(2) 0.051(2) 0.003(2) 0.008(2) -0.001(2)
C9 0.037(2) 0.0373(19) 0.0418(19) 0.003(2) 0.0011(19) -0.0009(17)
C10 0.038(2) 0.044(2) 0.0479(19) -0.007(2) -0.002(2) -0.0012(16)
C11 0.051(3) 0.045(2) 0.048(2) 0.009(2) -0.002(2) -0.0040(18)
C12 0.059(3) 0.054(2) 0.053(2) 0.019(3) 0.005(2) 0.0045(19)
C13 0.062(3) 0.117(4) 0.073(3) 0.021(3) -0.019(3) 0.015(3)
C14 0.083(3) 0.062(3) 0.081(3) 0.011(3) 0.006(3) 0.018(2)

loop_
_atom_type_symbol
_atom_type_description
_atom_type_scat_dispersion_real
_atom_type_scat_dispersion_imag
_atom_type_scat_source
C C 0.0033 0.0016 'International Tables Vol C Tables 4.2.6.8 and 6.1.1.4'
H H 0.0000 0.0000 'International Tables Vol C Tables 4.2.6.8 and 6.1.1.4'
N N 0.0061 0.0033 'International Tables Vol C Tables 4.2.6.8 and 6.1.1.4'
O O 0.0106 0.0060 'International Tables Vol C Tables 4.2.6.8 and 6.1.1.4'

loop_
_geom_angle_atom_site_label_1
_geom_angle_atom_site_label_2
_geom_angle_atom_site_label_3
_geom_angle
_geom_angle_publ_flag
C2 N1 C3 122.2(3) n
C2 N1 C10 124.4(3) n
C3 N1 C10 113.3(3) n
O1A C1 O2A 125.2(6) n
O1B C1 O2B 121.6(18) n
O2A C1 C2 124.9(5) n
O2B C1 C2 120.2(16) n
O1A C1 C2 109.8(5) n
O1B C1 C2 117.8(13) n
N1 C2 C1 110.5(3) n
N1 C2 C11 113.5(3) n
C1 C2 C11 113.4(3) n
O3 C3 N1 123.6(3) n
O3 C3 C4 129.4(3) n
N1 C3 C4 107.0(3) n
C3 C4 C5 129.9(3) n
C3 C4 C9 108.4(3) n
C5 C4 C9 121.7(3) n
C4 C5 C6 117.7(4) n
C5 C6 C7 120.8(4) n
C6 C7 C8 121.5(4) n
C7 C8 C9 117.8(3) n
C4 C9 C8 120.5(3) n
C4 C9 C10 109.6(3) n
C8 C9 C10 129.9(3) n
N1 C10 C9 101.7(3) n
C2 C11 C12 115.6(3) n
C11 C12 C13 109.3(3) n
C11 C12 C14 112.8(3) n
C13 C12 C14 111.0(3) n
C1 O1A H1A 109.5 n
C1 O1B H2A 109.5 n
N1 C2 H2 106.3 n
C11 C2 H2 106.3 n
C1 C2 H2 106.3 n
C6 C5 H5 121.1 n
C4 C5 H5 121.1 n
C7 C6 H6 119.6 n
C5 C6 H6 119.6 n
C6 C7 H7 119.3 n
C8 C7 H7 119.3 n
C9 C8 H8 121.1 n
C7 C8 H8 121.1 n
N1 C10 H10A 111.4 n
C9 C10 H10A 111.4 n
N1 C10 H10B 111.4 n
C9 C10 H10B 111.4 n
H10A C10 H10B 109.3 n
C2 C11 H11A 108.4 n
C12 C11 H11A 108.4 n
C2 C11 H11B 108.4 n
C12 C11 H11B 108.4 n
H11A C11 H11B 107.5 n
C14 C12 H12 107.8 n
C13 C12 H12 107.8 n
C11 C12 H12 107.8 n
C12 C13 H13A 109.5 n
C12 C13 H13B 109.5 n
H13A C13 H13B 109.5 n
C12 C13 H13C 109.5 n
H13A C13 H13C 109.5 n
H13B C13 H13C 109.5 n
C12 C14 H14A 109.5 n
C12 C14 H14B 109.5 n
H14A C14 H14B 109.5 n
C12 C14 H14C 109.5 n
H14A C14 H14C 109.5 n
H14B C14 H14C 109.5 n

loop_
_geom_bond_atom_site_label_1
_geom_bond_atom_site_label_2
_geom_bond_distance
_geom_bond_publ_flag
O1A C1 1.323(7) n
O2A C1 1.194(7) n
O3 C3 1.241(4) n
N1 C2 1.449(4) n
N1 C3 1.345(4) n
N1 C10 1.458(4) n
C1 C2 1.518(4) n
C2 C11 1.517(4) n
C3 C4 1.464(4) n
C4 C9 1.377(5) n
C4 C5 1.383(4) n
C5 C6 1.377(5) n
C6 C7 1.375(5) n
C7 C8 1.384(4) n
C8 C9 1.380(4) n
C9 C10 1.498(4) n
C11 C12 1.524(4) n
C12 C14 1.513(5) n
C12 C13 1.523(5) n
O1B C1 1.292(19) n
O2B C1 1.193(19) n
O1A H1A 0.8200 n
O1B H2A 0.8200 n
C2 H2 0.9800 n
C5 H5 0.9300 n
C6 H6 0.9300 n
C7 H7 0.9300 n
C8 H8 0.9300 n
C10 H10A 0.9700 n
C10 H10B 0.9700 n
C11 H11A 0.9700 n
C11 H11B 0.9700 n
C12 H12 0.9800 n
C13 H13A 0.9600 n
C13 H13B 0.9600 n
C13 H13C 0.9600 n
C14 H14A 0.9600 n
C14 H14B 0.9600 n
C14 H14C 0.9600 n

loop_
_geom_hbond_atom_site_label_D
_geom_hbond_atom_site_label_H
_geom_hbond_atom_site_label_A
_geom_hbond_site_symmetry_A
_geom_hbond_distance_DH
_geom_hbond_distance_HA
_geom_hbond_distance_DA
_geom_hbond_angle_DHA
_geom_hbond_publ_flag
O1A H1A O3 3_656 0.82 1.83 2.634(9) 168 yes
C10 H10A O3 1_655 0.97 2.54 3.366(4) 144 yes
C8 H8 Cg1 2_556 0.93 2.74 3.473(4) 137 yes
C2 H2 O3 . 0.98 2.38 2.812(4) 106 yes

loop_
_geom_torsion_atom_site_label_1
_geom_torsion_atom_site_label_2
_geom_torsion_atom_site_label_3
_geom_torsion_atom_site_label_4
_geom_torsion
_geom_torsion_publ_flag
C3 N1 C2 C11 133.9(3) y
C3 N1 C2 C1 -97.4(4) y
O3 C3 N1 C2 -1.6(5) y
O1A C1 C2 C11 -51.2(9) y
C10 N1 C2 C11 -49.7(4) ?
C10 N1 C2 C1 79.0(4) ?
O2B C1 C2 N1 -26(3) ?
O2A C1 C2 N1 4.0(14) ?
O1B C1 C2 N1 161(3) ?
O1A C1 C2 N1 -179.9(8) n
O2B C1 C2 C11 102(3) ?
O2A C1 C2 C11 132.8(13) ?
O1B C1 C2 C11 -71(3) ?
C10 N1 C3 O3 -178.3(3) ?
C2 N1 C3 C4 177.8(3) ?
C10 N1 C3 C4 1.1(3) ?
O3 C3 C4 C9 179.4(3) ?
N1 C3 C4 C9 0.0(3) ?
O3 C3 C4 C5 -0.2(6) ?
N1 C3 C4 C5 -179.5(3) ?
C9 C4 C5 C6 0.0(5) ?
C3 C4 C5 C6 179.5(3) ?
C4 C5 C6 C7 0.7(5) ?
C5 C6 C7 C8 -0.3(6) ?
C6 C7 C8 C9 -0.8(5) ?
C5 C4 C9 C8 -1.1(5) ?
C3 C4 C9 C8 179.3(3) ?
C5 C4 C9 C10 178.5(3) ?
C3 C4 C9 C10 -1.1(4) ?
C7 C8 C9 C4 1.4(5) ?
C7 C8 C9 C10 -178.0(3) ?
C3 N1 C10 C9 -1.7(3) ?
C2 N1 C10 C9 -178.3(3) ?
C4 C9 C10 N1 1.6(3) ?
C8 C9 C10 N1 -178.9(3) ?
N1 C2 C11 C12 -55.7(4) ?
C1 C2 C11 C12 177.2(3) ?
C2 C11 C12 C14 -52.5(4) ?
C2 C11 C12 C13 -176.5(3) ?
